data_7022210
loop_
_publ_author_name
'Gao, Zhong-Wei'
'Feng, Xing'
'Mu, Lan'
'Ni, Xin-Long'
'Liang, Li-Li'
'Xue, Sai-Feng'
'Tao, Zhu'
'Zeng, Xi'
'Chapman, Bodgan E.'
'Kuchel, Philip W.'
'Lindoy, Leonard F.'
'Wei, Gang'

_publ_section_title
;
 Cucurbit[5]uril-metal complex-induced room-temperature phosphorescence of
 \a-naphthol and \b-naphthol.
;
_journal_issue 7
_journal_name_full 'Dalton transactions (Cambridge, England : 2003)'
_journal_page_first 2608
_journal_page_last 2615
_journal_paper_doi 10.1039/c2dt32002a
_journal_volume 42
_journal_year 2013
_chemical_formula_sum 'C40 H52 N22 O24 Tl2'
_chemical_formula_weight 1633.78
_chemical_name_systematic
;
?
;
_space_group_IT_number 19
_symmetry_space_group_name_Hall 'P 2ac 2ab'
_symmetry_space_group_name_H-M 'P 21 21 21'
_atom_sites_solution_hydrogens geom
_atom_sites_solution_primary direct
_atom_sites_solution_secondary difmap
_audit_creation_method SHELXL-97
_cell_angle_alpha 90.00
_cell_angle_beta 90.00
_cell_angle_gamma 90.00
_cell_formula_units_Z 4
_cell_length_a 12.059(2)
_cell_length_b 16.142(3)
_cell_length_c 29.452(5)
_cell_measurement_temperature 223(2)
_cell_volume 5733.0(17)
_computing_structure_refinement 'SHELXL-97 (Sheldrick, 1997)'
_diffrn_ambient_temperature 223(2)
_diffrn_measured_fraction_theta_full 0.974
_diffrn_measured_fraction_theta_max 0.974
_diffrn_radiation_monochromator graphite
_diffrn_radiation_source 'fine-focus sealed tube'
_diffrn_radiation_type MoK\a
_diffrn_radiation_wavelength 0.71073
_diffrn_reflns_av_R_equivalents 0.0722
_diffrn_reflns_av_sigmaI/netI 0.0857
_diffrn_reflns_limit_h_max 14
_diffrn_reflns_limit_h_min -14
_diffrn_reflns_limit_k_max 18
_diffrn_reflns_limit_k_min -19
_diffrn_reflns_limit_l_max 36
_diffrn_reflns_limit_l_min -31
_diffrn_reflns_number 39590
_diffrn_reflns_theta_full 25.99
_diffrn_reflns_theta_max 25.99
_diffrn_reflns_theta_min 1.38
_exptl_absorpt_coefficient_mu 5.714
_exptl_crystal_density_diffrn 1.893
_exptl_crystal_density_method 'not measured'
_exptl_crystal_F_000 3200
_refine_diff_density_max 1.764
_refine_diff_density_min -1.841
_refine_diff_density_rms 0.228
_refine_ls_abs_structure_details 'Flack H D (1983), Acta Cryst. A39, 876-881'
_refine_ls_abs_structure_Flack 0.027(10)
_refine_ls_extinction_method none
_refine_ls_goodness_of_fit_ref 1.070
_refine_ls_hydrogen_treatment mixed
_refine_ls_matrix_type full
_refine_ls_number_parameters 793
_refine_ls_number_reflns 10665
_refine_ls_number_restraints 0
_refine_ls_restrained_S_all 1.070
_refine_ls_R_factor_all 0.0861
_refine_ls_R_factor_gt 0.0587
_refine_ls_shift/su_max 0.001
_refine_ls_shift/su_mean 0.000
_refine_ls_structure_factor_coef Fsqd
_refine_ls_weighting_details 'calc w=1/[\s^2^(Fo^2^)+(0.1056P)^2^+0.0000P] where P=(Fo^2^+2Fc^2^)/3'
_refine_ls_weighting_scheme calc
_refine_ls_wR_factor_gt 0.1685
_refine_ls_wR_factor_ref 0.1806
_reflns_number_gt 7922
_reflns_number_total 10665
_reflns_threshold_expression >2sigma(I)
_cod_data_source_file c2dt32002a.txt
_cod_data_source_block D
_cod_original_cell_volume 5733.1(18)
_cod_database_code 7022210

loop_
_symmetry_equiv_pos_as_xyz
'x, y, z'
'-x+1/2, -y, z+1/2'
'x+1/2, -y+1/2, -z'
'-x, y+1/2, -z+1/2'

loop_
_atom_site_label
_atom_site_type_symbol
_atom_site_fract_x
_atom_site_fract_y
_atom_site_fract_z
_atom_site_U_iso_or_equiv
_atom_site_adp_type
_atom_site_occupancy
_atom_site_symmetry_multiplicity
_atom_site_calc_flag
_atom_site_refinement_flags
O1W O -0.2606(7) -0.0813(6) 0.7590(3) 0.044(2) Uani 1 1 d .
O2W O -0.2366(8) 0.1226(6) 0.7580(4) 0.049(3) Uani 1 1 d .
O3W O -0.2503(9) 0.0109(9) 0.6801(5) 0.082(4) Uani 1 1 d .
O4W O -0.2481(9) -0.0178(12) 0.8797(7) 0.128(8) Uani 1 1 d .
O5W O -0.3284(19) -0.2057(17) 0.8652(7) 0.207(15) Uani 1 1 d .
O6W O 0.2706(17) -0.0089(14) 1.0590(7) 0.149(9) Uani 1 1 d .
O7W O 0.528(4) 0.187(2) 0.5322(9) 0.46(4) Uani 1 1 d .
N21 N 0.4831(12) 0.4768(11) 0.8933(6) 0.062(4) Uani 1 1 d .
N22 N 0.0202(12) -0.4430(13) 0.8841(5) 0.068(5) Uani 1 1 d .
O12 O 0.5594(13) 0.0427(8) 0.6236(5) 0.088(4) Uani 1 1 d .
O13 O 0.4330(15) 0.4175(9) 0.8970(7) 0.124(7) Uani 1 1 d .
O14 O 0.570(2) 0.4804(15) 0.9078(10) 0.192(12) Uani 1 1 d .
O15 O -0.0421(14) -0.0082(8) 0.6315(4) 0.080(4) Uani 1 1 d .
O16 O 0.0923(16) -0.3897(9) 0.8841(7) 0.123(7) Uani 1 1 d .
O17 O 0.0690(16) 0.083(3) 0.6028(9) 0.37(3) Uani 1 1 d .
Tl1 Tl -0.07444(5) 0.08849(3) 0.823578(19) 0.04305(17) Uani 1 1 d .
Tl2 Tl 0.55661(5) -0.05455(3) 0.81400(2) 0.0512(2) Uani 1 1 d .
C1 C 0.0866(9) 0.0512(7) 0.7194(4) 0.026(3) Uani 1 1 d .
C2 C 0.2524(9) 0.0562(8) 0.6785(4) 0.031(3) Uani 1 1 d .
H2 H 0.2592 0.0755 0.6471 0.037 Uiso 1 1 calc R
C3 C 0.2112(9) -0.0329(6) 0.6809(4) 0.024(2) Uani 1 1 d .
H3 H 0.1887 -0.0528 0.6509 0.029 Uiso 1 1 calc R
C4 C 0.3939(10) -0.0297(7) 0.7112(4) 0.027(3) Uani 1 1 d .
C5 C 0.0410(9) -0.0960(7) 0.7182(4) 0.026(3) Uani 1 1 d .
H5A H -0.0335 -0.0735 0.7197 0.031 Uiso 1 1 calc R
H5B H 0.0443 -0.1325 0.6921 0.031 Uiso 1 1 calc R
C6 C 0.3035(9) -0.1666(7) 0.7108(4) 0.026(3) Uani 1 1 d .
H6A H 0.2629 -0.1971 0.6878 0.031 Uiso 1 1 calc R
H6B H 0.3790 -0.1872 0.7108 0.031 Uiso 1 1 calc R
C7 C 0.0154(9) -0.1275(7) 0.7974(5) 0.032(3) Uani 1 1 d .
C8 C 0.1423(9) -0.2101(7) 0.7595(4) 0.019(2) Uani 1 1 d .
H8 H 0.1223 -0.2554 0.7389 0.023 Uiso 1 1 calc R
C9 C 0.1377(9) -0.2372(7) 0.8088(4) 0.029(3) Uani 1 1 d .
H9 H 0.1122 -0.2947 0.8114 0.035 Uiso 1 1 calc R
C10 C 0.3216(11) -0.2042(7) 0.7906(4) 0.030(3) Uani 1 1 d .
C11 C 0.0176(11) -0.1838(8) 0.8764(5) 0.036(3) Uani 1 1 d .
H11A H 0.0164 -0.2410 0.8866 0.043 Uiso 1 1 calc R
H11B H -0.0579 -0.1632 0.8769 0.043 Uiso 1 1 calc R
C12 C 0.2945(11) -0.2464(7) 0.8690(4) 0.030(3) Uani 1 1 d .
H12A H 0.3723 -0.2612 0.8669 0.036 Uiso 1 1 calc R
H12B H 0.2549 -0.2939 0.8810 0.036 Uiso 1 1 calc R
C13 C 0.0565(10) -0.0543(7) 0.9208(4) 0.026(3) Uani 1 1 d .
C14 C 0.1884(10) -0.1643(8) 0.9310(4) 0.030(3) Uani 1 1 d .
H14 H 0.1744 -0.2128 0.9501 0.035 Uiso 1 1 calc R
C15 C 0.2239(11) -0.0859(8) 0.9597(5) 0.037(3) Uani 1 1 d .
H15 H 0.2245 -0.0980 0.9923 0.044 Uiso 1 1 calc R
C16 C 0.3669(10) -0.1255(8) 0.9108(4) 0.029(3) Uani 1 1 d .
C17 C 0.1378(10) 0.0583(8) 0.9688(5) 0.033(3) Uani 1 1 d .
H17A H 0.0619 0.0782 0.9702 0.039 Uiso 1 1 calc R
H17B H 0.1655 0.0549 0.9996 0.039 Uiso 1 1 calc R
C18 C 0.4082(11) -0.0061(8) 0.9631(4) 0.034(3) Uani 1 1 d .
H18A H 0.3941 -0.0025 0.9954 0.041 Uiso 1 1 calc R
H18B H 0.4841 -0.0248 0.9590 0.041 Uiso 1 1 calc R
C19 C 0.1602(10) 0.1688(7) 0.9128(4) 0.028(3) Uani 1 1 d .
C20 C 0.3174(9) 0.1375(8) 0.9552(4) 0.028(3) Uani 1 1 d .
H20 H 0.3244 0.1539 0.9871 0.034 Uiso 1 1 calc R
C21 C 0.3432(10) 0.2082(8) 0.9244(4) 0.027(3) Uani 1 1 d .
H21 H 0.3649 0.2573 0.9418 0.033 Uiso 1 1 calc R
C22 C 0.4690(10) 0.0999(8) 0.9090(5) 0.031(3) Uani 1 1 d .
C23 C 0.2236(10) 0.2865(8) 0.8648(5) 0.038(3) Uani 1 1 d .
H23A H 0.1458 0.3017 0.8656 0.045 Uiso 1 1 calc R
H23B H 0.2662 0.3354 0.8728 0.045 Uiso 1 1 calc R
C24 C 0.4947(9) 0.2243(7) 0.8613(4) 0.026(3) Uani 1 1 d .
H24A H 0.4993 0.2821 0.8702 0.031 Uiso 1 1 calc R
H24B H 0.5698 0.2029 0.8596 0.031 Uiso 1 1 calc R
C25 C 0.1739(11) 0.2361(7) 0.7905(5) 0.032(3) Uani 1 1 d .
C26 C 0.3565(9) 0.2736(7) 0.7989(4) 0.019(2) Uani 1 1 d .
H26 H 0.3792 0.3319 0.7986 0.023 Uiso 1 1 calc R
C27 C 0.3386(9) 0.2400(7) 0.7509(4) 0.027(3) Uani 1 1 d .
H27 H 0.3576 0.2819 0.7282 0.032 Uiso 1 1 calc R
C28 C 0.4776(9) 0.1607(7) 0.7868(4) 0.025(3) Uani 1 1 d .
C29 C 0.1652(10) 0.1909(7) 0.7085(4) 0.029(3) Uani 1 1 d .
H29A H 0.0883 0.2084 0.7098 0.035 Uiso 1 1 calc R
H29B H 0.1987 0.2164 0.6821 0.035 Uiso 1 1 calc R
C30 C 0.4350(11) 0.1220(7) 0.7053(4) 0.031(3) Uani 1 1 d .
H30A H 0.4247 0.1585 0.6795 0.037 Uiso 1 1 calc R
H30B H 0.5112 0.1028 0.7051 0.037 Uiso 1 1 calc R
N1 N 0.1692(7) 0.1024(6) 0.7035(4) 0.029(2) Uani 1 1 d .
N2 N 0.1170(7) -0.0296(6) 0.7115(3) 0.019(2) Uani 1 1 d .
N3 N 0.3605(8) 0.0513(6) 0.7013(4) 0.028(2) Uani 1 1 d .
N4 N 0.3053(8) -0.0793(6) 0.6978(3) 0.027(2) Uani 1 1 d .
N5 N 0.0612(8) -0.1432(6) 0.7580(3) 0.024(2) Uani 1 1 d .
N6 N 0.0597(9) -0.1803(6) 0.8307(4) 0.033(2) Uani 1 1 d .
N7 N 0.2566(7) -0.1830(6) 0.7526(3) 0.021(2) Uani 1 1 d .
N8 N 0.2544(8) -0.2287(6) 0.8251(4) 0.029(2) Uani 1 1 d .
N9 N 0.0855(9) -0.1348(7) 0.9074(4) 0.037(3) Uani 1 1 d .
N10 N 0.1386(8) -0.0262(6) 0.9482(3) 0.027(2) Uani 1 1 d .
N11 N 0.2823(9) -0.1765(7) 0.9007(4) 0.038(3) Uani 1 1 d .
N12 N 0.3330(9) -0.0677(6) 0.9432(4) 0.033(3) Uani 1 1 d .
N13 N 0.2028(8) 0.1161(6) 0.9442(3) 0.028(2) Uani 1 1 d .
N14 N 0.2430(7) 0.2234(6) 0.8992(4) 0.026(2) Uani 1 1 d .
N15 N 0.3969(8) 0.0733(6) 0.9438(4) 0.031(2) Uani 1 1 d .
N16 N 0.4348(8) 0.1789(6) 0.8964(3) 0.026(2) Uani 1 1 d .
N17 N 0.2519(7) 0.2629(6) 0.8188(3) 0.023(2) Uani 1 1 d .
N18 N 0.2218(8) 0.2194(6) 0.7487(3) 0.026(2) Uani 1 1 d .
N19 N 0.4445(8) 0.2192(6) 0.8168(4) 0.029(2) Uani 1 1 d .
N20 N 0.4138(9) 0.1685(6) 0.7478(4) 0.033(3) Uani 1 1 d .
O1 O 0.0018(6) 0.0760(5) 0.7384(3) 0.028(2) Uani 1 1 d .
O2 O -0.0604(7) -0.0795(5) 0.8071(3) 0.0323(18) Uani 1 1 d .
O3 O -0.0260(7) -0.0187(5) 0.9091(3) 0.038(2) Uani 1 1 d .
O4 O 0.0648(7) 0.1710(5) 0.8982(3) 0.0303(18) Uani 1 1 d .
O5 O 0.0721(7) 0.2283(5) 0.7967(3) 0.0333(19) Uani 1 1 d .
O6 O 0.4812(6) -0.0507(5) 0.7240(3) 0.0291(19) Uani 1 1 d .
O7 O 0.4221(7) -0.1996(5) 0.7928(3) 0.0303(19) Uani 1 1 d .
O8 O 0.4613(7) -0.1262(6) 0.8924(3) 0.040(2) Uani 1 1 d .
O9 O 0.5480(6) 0.0628(5) 0.8945(3) 0.0310(19) Uani 1 1 d .
O10 O 0.5546(7) 0.1116(5) 0.7912(3) 0.033(2) Uani 1 1 d .
C31 C -0.2863(12) 0.3036(9) 0.9225(5) 0.046(4) Uani 1 1 d .
H31 H -0.2934 0.3517 0.9053 0.055 Uiso 1 1 calc R
C32 C -0.3599(10) 0.2857(8) 0.9513(4) 0.031(3) Uani 1 1 d .
H32 H -0.4210 0.3204 0.9539 0.037 Uiso 1 1 calc R
C33 C -0.3538(10) 0.2184(8) 0.9784(4) 0.032(3) Uani 1 1 d .
C34 C -0.4381(12) 0.1942(11) 1.0128(4) 0.047(4) Uani 1 1 d .
H34 H -0.5018 0.2262 1.0158 0.057 Uiso 1 1 calc R
C35 C -0.4250(15) 0.1272(11) 1.0397(5) 0.059(5) Uani 1 1 d .
H35 H -0.4804 0.1127 1.0601 0.071 Uiso 1 1 calc R
C36 C -0.3249(14) 0.0779(10) 1.0367(5) 0.057(4) Uani 1 1 d .
H36 H -0.3139 0.0355 1.0576 0.069 Uiso 1 1 calc R
C37 C -0.2491(13) 0.0913(12) 1.0054(5) 0.060(4) Uani 1 1 d .
H37 H -0.1889 0.0556 1.0027 0.072 Uiso 1 1 calc R
C38 C -0.2597(10) 0.1636(8) 0.9744(5) 0.036(3) Uani 1 1 d .
C39 C -0.1809(11) 0.1803(8) 0.9411(4) 0.033(3) Uani 1 1 d .
H39 H -0.1224 0.1437 0.9365 0.040 Uiso 1 1 calc R
C40 C -0.1888(10) 0.2495(7) 0.9155(5) 0.030(3) Uani 1 1 d .
O11 O -0.1115(7) 0.2711(6) 0.8813(3) 0.040(2) Uani 1 1 d .
H11 H -0.1325 0.2527 0.8568 0.060 Uiso 1 1 calc R

loop_
_atom_site_aniso_label
_atom_site_aniso_U_11
_atom_site_aniso_U_22
_atom_site_aniso_U_33
_atom_site_aniso_U_23
_atom_site_aniso_U_13
_atom_site_aniso_U_12
O1W 0.038(5) 0.036(5) 0.057(6) -0.004(5) -0.006(5) -0.003(4)
O2W 0.029(5) 0.032(5) 0.087(8) -0.005(5) 0.009(5) -0.001(4)
O3W 0.071(9) 0.122(12) 0.054(8) -0.001(8) 0.001(6) -0.007(8)
O4W 0.037(8) 0.19(2) 0.156(17) -0.099(15) -0.017(8) 0.025(10)
O5W 0.18(2) 0.27(3) 0.17(2) -0.14(2) -0.082(17) 0.15(2)
O6W 0.146(18) 0.19(2) 0.112(16) -0.049(14) -0.003(12) 0.044(16)
O7W 0.83(10) 0.40(5) 0.16(2) -0.05(3) -0.22(4) -0.38(6)
N21 0.042(8) 0.073(11) 0.070(10) -0.002(8) -0.001(8) -0.002(8)
N22 0.042(8) 0.114(15) 0.048(9) -0.019(9) -0.018(7) -0.004(9)
O12 0.096(10) 0.071(8) 0.098(10) -0.029(8) 0.005(9) -0.024(9)
O13 0.105(12) 0.058(9) 0.21(2) -0.008(10) 0.018(13) -0.031(10)
O14 0.15(2) 0.136(18) 0.29(3) 0.03(2) -0.12(2) 0.002(17)
O15 0.135(13) 0.048(7) 0.056(7) -0.007(6) -0.039(9) 0.025(8)
O16 0.126(14) 0.061(9) 0.182(18) 0.009(10) -0.019(13) -0.037(10)
O17 0.058(12) 0.88(10) 0.17(2) 0.23(4) -0.057(14) 0.06(3)
Tl1 0.0485(3) 0.0300(3) 0.0506(3) -0.0079(2) 0.0047(3) 0.0025(2)
Tl2 0.0529(4) 0.0405(3) 0.0600(4) -0.0059(3) 0.0030(3) 0.0003(3)
C1 0.022(6) 0.030(6) 0.026(6) 0.011(5) -0.006(5) -0.007(5)
C2 0.025(6) 0.043(7) 0.025(7) -0.001(6) 0.008(5) 0.011(5)
C3 0.016(5) 0.024(6) 0.032(7) -0.007(5) -0.001(6) 0.004(4)
C4 0.021(6) 0.026(6) 0.034(7) -0.002(5) 0.012(6) -0.002(5)
C5 0.021(6) 0.028(6) 0.030(6) -0.008(5) -0.009(5) 0.000(5)
C6 0.014(6) 0.026(6) 0.036(7) 0.000(5) 0.000(5) 0.008(5)
C7 0.016(6) 0.021(6) 0.059(9) -0.003(6) -0.002(6) -0.005(5)
C8 0.016(6) 0.014(5) 0.028(7) 0.003(5) -0.008(5) -0.002(4)
C9 0.029(6) 0.013(5) 0.046(8) -0.009(5) -0.003(6) -0.009(5)
C10 0.044(8) 0.006(5) 0.042(8) -0.016(5) 0.003(7) 0.002(5)
C11 0.032(7) 0.036(7) 0.038(8) -0.006(6) 0.008(6) -0.002(6)
C12 0.031(7) 0.025(7) 0.033(7) 0.001(5) -0.005(6) 0.004(5)
C13 0.019(6) 0.029(6) 0.030(6) -0.002(5) 0.010(5) -0.005(6)
C14 0.029(7) 0.029(7) 0.031(7) -0.009(5) 0.006(6) -0.004(6)
C15 0.043(8) 0.026(6) 0.041(8) -0.001(6) 0.001(6) 0.000(6)
C16 0.029(7) 0.028(6) 0.029(7) 0.003(6) -0.013(6) 0.002(5)
C17 0.031(7) 0.025(6) 0.043(8) -0.009(6) 0.004(6) 0.005(5)
C18 0.030(7) 0.035(7) 0.037(7) 0.007(6) -0.013(6) 0.000(6)
C19 0.022(7) 0.026(6) 0.036(7) -0.013(6) 0.008(6) 0.002(5)
C20 0.017(6) 0.041(7) 0.027(7) -0.007(6) 0.003(5) 0.004(5)
C21 0.021(6) 0.025(6) 0.036(8) -0.012(6) -0.001(5) -0.003(5)
C22 0.020(6) 0.034(7) 0.039(8) -0.008(6) -0.010(6) -0.004(5)
C23 0.016(6) 0.027(7) 0.070(11) 0.005(7) 0.000(6) 0.006(5)
C24 0.018(6) 0.023(6) 0.038(8) -0.015(5) 0.002(5) -0.007(5)
C25 0.044(8) 0.006(5) 0.047(8) 0.005(5) 0.008(7) 0.003(5)
C26 0.021(6) 0.018(5) 0.018(6) 0.004(4) -0.002(5) 0.002(4)
C27 0.018(6) 0.017(6) 0.047(8) 0.009(5) -0.001(6) -0.004(5)
C28 0.024(6) 0.028(6) 0.023(6) -0.001(5) -0.007(5) -0.015(5)
C29 0.026(6) 0.022(6) 0.039(8) 0.003(5) -0.018(6) 0.004(5)
C30 0.027(6) 0.023(6) 0.043(7) -0.008(5) -0.003(6) -0.005(6)
N1 0.011(4) 0.025(6) 0.049(7) 0.000(5) 0.000(4) 0.003(4)
N2 0.013(4) 0.018(5) 0.027(5) -0.007(4) -0.003(4) 0.001(4)
N3 0.018(5) 0.018(5) 0.049(7) 0.002(5) -0.004(5) -0.002(4)
N4 0.025(5) 0.023(5) 0.033(6) -0.001(4) 0.008(4) -0.001(4)
N5 0.019(5) 0.030(5) 0.023(5) -0.008(4) 0.003(5) 0.008(4)
N6 0.028(5) 0.023(5) 0.047(7) 0.007(4) 0.006(5) -0.002(4)
N7 0.012(5) 0.021(5) 0.029(6) -0.002(4) -0.006(4) 0.004(4)
N8 0.023(5) 0.020(5) 0.043(7) 0.001(5) 0.006(5) 0.001(4)
N9 0.025(6) 0.047(7) 0.038(6) -0.009(5) -0.007(5) -0.012(5)
N10 0.024(5) 0.026(5) 0.030(6) -0.003(5) 0.001(5) -0.001(4)
N11 0.036(6) 0.030(6) 0.047(7) 0.008(5) -0.011(6) -0.011(5)
N12 0.032(6) 0.028(6) 0.038(6) 0.000(5) 0.004(5) 0.009(5)
N13 0.018(5) 0.030(6) 0.035(6) -0.007(5) -0.006(5) -0.003(4)
N14 0.016(5) 0.022(5) 0.041(6) -0.002(5) 0.000(5) 0.001(4)
N15 0.020(5) 0.027(6) 0.046(6) 0.005(5) 0.004(5) 0.008(4)
N16 0.016(5) 0.028(5) 0.033(6) -0.005(4) 0.004(5) 0.000(5)
N17 0.027(5) 0.026(5) 0.015(5) -0.003(4) -0.007(4) -0.007(4)
N18 0.022(5) 0.023(5) 0.033(6) 0.000(4) 0.002(5) -0.002(4)
N19 0.025(5) 0.024(5) 0.040(6) -0.004(4) 0.008(5) 0.000(4)
N20 0.034(6) 0.024(5) 0.042(7) -0.002(5) 0.010(5) 0.004(5)
O1 0.011(4) 0.037(5) 0.037(5) -0.010(4) -0.003(3) 0.007(3)
O2 0.024(4) 0.033(4) 0.040(5) -0.001(4) -0.002(4) 0.001(4)
O3 0.022(5) 0.029(5) 0.062(6) -0.011(4) -0.003(4) -0.003(4)
O4 0.017(4) 0.037(5) 0.036(5) 0.000(4) 0.000(4) 0.006(4)
O5 0.020(4) 0.029(4) 0.051(5) 0.000(4) 0.003(4) 0.007(4)
O6 0.013(4) 0.034(5) 0.040(5) 0.000(4) -0.001(4) 0.004(4)
O7 0.013(4) 0.031(4) 0.047(5) -0.005(4) -0.003(4) 0.006(4)
O8 0.030(5) 0.042(5) 0.046(6) -0.008(4) 0.002(5) 0.004(4)
O9 0.016(4) 0.035(5) 0.042(5) -0.011(4) -0.002(4) 0.006(4)
O10 0.027(4) 0.026(4) 0.047(5) -0.009(4) -0.010(4) 0.006(4)
C31 0.030(8) 0.047(8) 0.060(10) -0.016(8) -0.025(8) 0.005(7)
C32 0.019(6) 0.040(8) 0.035(7) -0.011(6) 0.016(6) -0.002(5)
C33 0.027(7) 0.043(8) 0.026(7) -0.010(6) 0.000(5) -0.007(6)
C34 0.031(7) 0.094(12) 0.016(6) -0.010(7) 0.006(6) -0.006(8)
C35 0.064(11) 0.091(12) 0.023(7) -0.011(8) 0.003(8) -0.034(11)
C36 0.074(11) 0.047(9) 0.051(10) 0.004(8) 0.020(9) -0.005(9)
C37 0.046(9) 0.076(12) 0.057(10) 0.026(9) 0.008(8) -0.001(9)
C38 0.027(7) 0.036(7) 0.045(9) 0.002(6) 0.000(6) -0.001(6)
C39 0.031(7) 0.027(7) 0.042(9) 0.013(6) 0.006(6) 0.000(5)
C40 0.022(6) 0.028(7) 0.041(8) 0.000(6) -0.001(6) -0.002(5)
O11 0.032(5) 0.042(5) 0.046(6) -0.006(5) 0.002(4) -0.002(4)

loop_
_atom_type_symbol
_atom_type_description
_atom_type_scat_dispersion_real
_atom_type_scat_dispersion_imag
_atom_type_scat_source
C C 0.0033 0.0016 'International Tables Vol C Tables 4.2.6.8 and 6.1.1.4'
H H 0.0000 0.0000 'International Tables Vol C Tables 4.2.6.8 and 6.1.1.4'
N N 0.0061 0.0033 'International Tables Vol C Tables 4.2.6.8 and 6.1.1.4'
O O 0.0106 0.0060 'International Tables Vol C Tables 4.2.6.8 and 6.1.1.4'
Tl Tl -2.8358 9.6688 'International Tables Vol C Tables 4.2.6.8 and 6.1.1.4'

loop_
_geom_angle_atom_site_label_1
_geom_angle_atom_site_label_2
_geom_angle_atom_site_label_3
_geom_angle
_geom_angle_site_symmetry_1
_geom_angle_site_symmetry_3
O14 N21 O13 120(2) . .
O14 N21 O12 118(2) . 4_656
O13 N21 O12 121.6(18) . 4_656
O15 N22 O17 129(3) 4_546 4_546
O15 N22 O16 117.9(17) 4_546 .
O17 N22 O16 113(3) 4_546 .
O1 Tl1 O2 74.9(3) . .
O10 Tl2 O1W 90.9(3) . 1_655
O1 C1 N2 127.4(10) . .
O1 C1 N1 124.0(11) . .
N2 C1 N1 108.6(10) . .
N1 C2 N3 114.1(10) . .
N1 C2 C3 103.6(9) . .
N3 C2 C3 102.6(10) . .
N4 C3 N2 114.8(10) . .
N4 C3 C2 104.4(9) . .
N2 C3 C2 104.5(9) . .
O6 C4 N4 128.0(12) . .
O6 C4 N3 126.6(11) . .
N4 C4 N3 105.0(10) . .
N5 C5 N2 114.1(9) . .
N7 C6 N4 115.2(10) . .
O2 C7 N5 129.7(12) . .
O2 C7 N6 120.2(12) . .
N5 C7 N6 109.9(10) . .
N5 C8 N7 114.1(9) . .
N5 C8 C9 102.6(9) . .
N7 C8 C9 104.8(9) . .
N6 C9 N8 114.0(9) . .
N6 C9 C8 105.3(9) . .
N8 C9 C8 104.2(9) . .
O7 C10 N8 124.9(13) . .
O7 C10 N7 125.6(12) . .
N8 C10 N7 109.4(11) . .
N6 C11 N9 111.4(10) . .
N8 C12 N11 113.1(10) . .
O3 C13 N10 128.0(11) . .
O3 C13 N9 124.9(11) . .
N10 C13 N9 107.1(10) . .
N11 C14 N9 113.8(10) . .
N11 C14 C15 103.0(10) . .
N9 C14 C15 102.5(10) . .
N12 C15 N10 115.9(11) . .
N12 C15 C14 103.3(10) . .
N10 C15 C14 102.4(10) . .
O8 C16 N11 125.8(12) . .
O8 C16 N12 124.3(11) . .
N11 C16 N12 109.8(11) . .
N13 C17 N10 113.0(10) . .
N15 C18 N12 113.3(10) . .
O4 C19 N13 127.7(11) . .
O4 C19 N14 123.5(12) . .
N13 C19 N14 108.8(10) . .
N15 C20 N13 113.9(10) . .
N15 C20 C21 105.5(9) . .
N13 C20 C21 104.1(10) . .
N14 C21 N16 113.5(10) . .
N14 C21 C20 105.6(10) . .
N16 C21 C20 104.8(9) . .
O9 C22 N16 126.7(12) . .
O9 C22 N15 126.3(12) . .
N16 C22 N15 106.9(10) . .
N17 C23 N14 115.4(10) . .
N19 C24 N16 114.0(9) . .
O5 C25 N17 129.6(12) . .
O5 C25 N18 121.4(12) . .
N17 C25 N18 108.9(11) . .
N17 C26 N19 115.1(9) . .
N17 C26 C27 102.4(9) . .
N19 C26 C27 102.8(9) . .
N18 C27 N20 114.6(10) . .
N18 C27 C26 105.1(10) . .
N20 C27 C26 104.5(9) . .
O10 C28 N19 127.1(11) . .
O10 C28 N20 124.4(11) . .
N19 C28 N20 108.4(10) . .
N1 C29 N18 112.6(10) . .
N3 C30 N20 111.1(10) . .
C1 N1 C29 122.5(10) . .
C1 N1 C2 111.4(10) . .
C29 N1 C2 125.9(10) . .
C1 N2 C5 121.3(9) . .
C1 N2 C3 110.4(9) . .
C5 N2 C3 124.2(9) . .
C4 N3 C30 122.6(10) . .
C4 N3 C2 113.6(10) . .
C30 N3 C2 122.9(10) . .
C4 N4 C3 113.6(9) . .
C4 N4 C6 119.5(10) . .
C3 N4 C6 125.2(9) . .
C7 N5 C5 123.7(10) . .
C7 N5 C8 113.5(10) . .
C5 N5 C8 122.6(9) . .
C7 N6 C11 122.9(10) . .
C7 N6 C9 108.5(10) . .
C11 N6 C9 127.8(10) . .
C6 N7 C10 121.9(10) . .
C6 N7 C8 124.7(9) . .
C10 N7 C8 109.9(9) . .
C10 N8 C12 122.7(10) . .
C10 N8 C9 110.5(11) . .
C12 N8 C9 126.8(10) . .
C13 N9 C11 122.5(11) . .
C13 N9 C14 111.8(10) . .
C11 N9 C14 125.6(11) . .
C13 N10 C15 115.8(10) . .
C13 N10 C17 122.8(10) . .
C15 N10 C17 121.2(10) . .
C16 N11 C14 111.9(11) . .
C16 N11 C12 122.3(12) . .
C14 N11 C12 124.8(10) . .
C16 N12 C15 111.4(11) . .
C16 N12 C18 123.0(11) . .
C15 N12 C18 124.8(11) . .
C19 N13 C17 123.4(10) . .
C19 N13 C20 111.2(10) . .
C17 N13 C20 124.4(10) . .
C19 N14 C21 110.3(10) . .
C19 N14 C23 121.9(10) . .
C21 N14 C23 127.8(10) . .
C18 N15 C22 120.7(10) . .
C18 N15 C20 128.4(11) . .
C22 N15 C20 110.9(10) . .
C22 N16 C21 111.8(10) . .
C22 N16 C24 120.2(10) . .
C21 N16 C24 127.9(10) . .
C25 N17 C26 114.6(10) . .
C25 N17 C23 120.3(10) . .
C26 N17 C23 124.8(9) . .
C25 N18 C29 126.4(11) . .
C25 N18 C27 108.8(10) . .
C29 N18 C27 124.7(10) . .
C28 N19 C24 120.6(10) . .
C28 N19 C26 113.1(10) . .
C24 N19 C26 126.3(9) . .
C28 N20 C27 111.1(10) . .
C28 N20 C30 123.9(11) . .
C27 N20 C30 123.9(11) . .
C1 O1 Tl1 137.2(7) . .
C7 O2 Tl1 134.8(7) . .
C28 O10 Tl2 131.2(7) . .
C32 C31 C40 121.2(14) . .
C31 C32 C33 123.0(13) . .
C32 C33 C38 119.2(12) . .
C32 C33 C34 125.3(13) . .
C38 C33 C34 115.5(13) . .
C35 C34 C33 122.1(15) . .
C34 C35 C36 120.2(15) . .
C37 C36 C35 122.0(16) . .
C36 C37 C38 119.9(16) . .
C39 C38 C33 118.4(12) . .
C39 C38 C37 121.7(12) . .
C33 C38 C37 119.9(12) . .
C40 C39 C38 120.3(12) . .
C39 C40 O11 123.7(11) . .
C39 C40 C31 117.8(13) . .
O11 C40 C31 118.5(12) . .

loop_
_geom_bond_atom_site_label_1
_geom_bond_atom_site_label_2
_geom_bond_distance
_geom_bond_site_symmetry_2
O1W Tl2 2.770(10) 1_455
N21 O14 1.13(2) .
N21 O13 1.136(19) .
N21 O12 1.282(19) 4_656
N22 O15 1.18(2) 4_546
N22 O17 1.22(3) 4_546
N22 O16 1.22(2) .
O12 N21 1.282(19) 4_646
O15 N22 1.18(2) 4_556
O17 N22 1.22(3) 4_556
Tl1 O1 2.680(8) .
Tl1 O2 2.759(8) .
Tl2 O10 2.765(8) .
Tl2 O1W 2.770(10) 1_655
C1 O1 1.233(14) .
C1 N2 1.373(16) .
C1 N1 1.376(15) .
C2 N1 1.451(15) .
C2 N3 1.469(15) .
C2 C3 1.523(18) .
C3 N4 1.449(14) .
C3 N2 1.450(14) .
C4 O6 1.168(14) .
C4 N4 1.391(15) .
C4 N3 1.400(16) .
C5 N5 1.420(15) .
C5 N2 1.424(15) .
C6 N7 1.380(15) .
C6 N4 1.459(15) .
C7 O2 1.233(14) .
C7 N5 1.310(16) .
C7 N6 1.404(16) .
C8 N5 1.458(14) .
C8 N7 1.460(14) .
C8 C9 1.518(17) .
C9 N6 1.464(15) .
C9 N8 1.493(15) .
C10 O7 1.216(15) .
C10 N8 1.358(16) .
C10 N7 1.409(16) .
C11 N6 1.441(17) .
C11 N9 1.460(17) .
C12 N8 1.410(16) .
C12 N11 1.472(16) .
C13 O3 1.198(14) .
C13 N10 1.356(15) .
C13 N9 1.402(16) .
C14 N11 1.454(17) .
C14 N9 1.498(17) .
C14 C15 1.582(18) .
C15 N12 1.433(17) .
C15 N10 1.449(16) .
C16 O8 1.261(15) .
C16 N11 1.344(16) .
C16 N12 1.395(16) .
C17 N13 1.418(16) .
C17 N10 1.493(16) .
C18 N15 1.408(16) .
C18 N12 1.468(16) .
C19 O4 1.229(15) .
C19 N13 1.357(16) .
C19 N14 1.390(15) .
C20 N15 1.452(15) .
C20 N13 1.460(16) .
C20 C21 1.491(18) .
C21 N14 1.439(15) .
C21 N16 1.457(15) .
C22 O9 1.204(14) .
C22 N16 1.390(16) .
C22 N15 1.411(17) .
C23 N17 1.448(17) .
C23 N14 1.457(16) .
C24 N19 1.445(15) .
C24 N16 1.458(15) .
C25 O5 1.247(16) .
C25 N17 1.330(16) .
C25 N18 1.385(16) .
C26 N17 1.401(14) .
C26 N19 1.475(14) .
C26 C27 1.529(17) .
C27 N18 1.448(15) .
C27 N20 1.471(15) .
C28 O10 1.228(14) .
C28 N19 1.354(15) .
C28 N20 1.389(16) .
C29 N1 1.437(15) .
C29 N18 1.443(16) .
C30 N3 1.456(15) .
C30 N20 1.480(15) .
C31 C32 1.26(2) .
C31 C40 1.478(19) .
C32 C33 1.350(19) .
C33 C38 1.444(18) .
C33 C34 1.487(18) .
C34 C35 1.35(2) .
C35 C36 1.45(3) .
C36 C37 1.32(2) .
C37 C38 1.49(2) .
C38 C39 1.392(18) .
C39 C40 1.351(17) .
C40 O11 1.416(16) .
